data_7718493
loop_
_publ_author_name
'Sooraj, M.'
'Jayakrishnan, R.'
'Manoj, E.'

_publ_section_title
;
 Self-assembled nickel(II)-centered metal-organic square grid complexes
 for CO<sub>2</sub> sensing.
;
_journal_issue 17
_journal_name_full 'Dalton transactions (Cambridge, England : 2003)'
_journal_page_first 6922
_journal_page_last 6934
_journal_paper_doi 10.1039/d5dt00464k
_journal_volume 54
_journal_year 2025
_chemical_formula_moiety 'C100 H76 N24 Ni4 S4, 4(Cl) [+ solvent]'
_chemical_formula_sum 'C100 H76 Cl4 N24 Ni4 S4'
_chemical_formula_weight 2118.72
_space_group_crystal_system monoclinic
_space_group_IT_number 13
_space_group_name_Hall '-P 2yac'
_space_group_name_H-M_alt 'P 1 2/n 1'
_atom_sites_solution_hydrogens geom
_audit_creation_method SHELXL-2018/3
_audit_update_record
;
2023-06-08 deposited with the CCDC.	2025-03-17 downloaded from the CCDC.
;
_cell_angle_alpha 90
_cell_angle_beta 95.040(17)
_cell_angle_gamma 90
_cell_formula_units_Z 4
_cell_length_a 25.272(12)
_cell_length_b 15.952(7)
_cell_length_c 26.734(13)
_cell_measurement_reflns_used 6563
_cell_measurement_temperature 173(2)
_cell_measurement_theta_max 23.04
_cell_measurement_theta_min 2.81
_cell_volume 10736(9)
_computing_cell_refinement 'APEX3/SAINT (Bruker, 2016)'
_computing_data_collection 'APEX3 (Bruker, 2016)'
_computing_data_reduction 'SAINT/XPREP (Bruker, 2016)'
_computing_structure_refinement 'SHELXL-2018/3 (Sheldrick, 2018)'
_computing_structure_solution 'SHELXT-2018/2 (Sheldrick, 2018)'
_diffrn_ambient_temperature 173(2)
_diffrn_measured_fraction_theta_full 0.984
_diffrn_measured_fraction_theta_max 0.984
_diffrn_measurement_device_type 'Bruker D8 VENTURE diffractometer with PHOTON II detector'
_diffrn_measurement_method '\w and \f scan'
_diffrn_radiation_monochromator graphite
_diffrn_radiation_source 'fine-focus sealed tube'
_diffrn_radiation_type MoK\a
_diffrn_radiation_wavelength 0.71073
_diffrn_reflns_av_R_equivalents 0.3575
_diffrn_reflns_av_unetI/netI 0.1984
_diffrn_reflns_Laue_measured_fraction_full 0.984
_diffrn_reflns_Laue_measured_fraction_max 0.984
_diffrn_reflns_limit_h_max 28
_diffrn_reflns_limit_h_min -28
_diffrn_reflns_limit_k_max 17
_diffrn_reflns_limit_k_min -17
_diffrn_reflns_limit_l_max 29
_diffrn_reflns_limit_l_min -29
_diffrn_reflns_number 90674
_diffrn_reflns_point_group_measured_fraction_full 0.984
_diffrn_reflns_point_group_measured_fraction_max 0.984
_diffrn_reflns_theta_full 23.418
_diffrn_reflns_theta_max 23.418
_diffrn_reflns_theta_min 2.554
_exptl_absorpt_coefficient_mu 0.924
_exptl_absorpt_correction_T_max 0.7445
_exptl_absorpt_correction_T_min 0.3985
_exptl_absorpt_correction_type multi-scan
_exptl_absorpt_process_details 'SADABS (Bruker, 2016)'
_exptl_crystal_colour brown
_exptl_crystal_density_diffrn 1.311
_exptl_crystal_description block
_exptl_crystal_F_000 4352
_exptl_crystal_size_max 0.340
_exptl_crystal_size_mid 0.129
_exptl_crystal_size_min 0.051
_refine_diff_density_max 1.198
_refine_diff_density_min -0.936
_refine_diff_density_rms 0.154
_refine_ls_extinction_method none
_refine_ls_goodness_of_fit_ref 1.036
_refine_ls_hydrogen_treatment constr
_refine_ls_matrix_type full
_refine_ls_number_parameters 1225
_refine_ls_number_reflns 15485
_refine_ls_number_restraints 574
_refine_ls_restrained_S_all 1.022
_refine_ls_R_factor_all 0.2624
_refine_ls_R_factor_gt 0.1444
_refine_ls_shift/su_max 0.011
_refine_ls_shift/su_mean 0.001
_refine_ls_structure_factor_coef Fsqd
_refine_ls_weighting_details 'w=1/[\s^2^(Fo^2^)+(0.1914P)^2^+152.0948P] where P=(Fo^2^+2Fc^2^)/3'
_refine_ls_weighting_scheme calc
_refine_ls_wR_factor_gt 0.3672
_refine_ls_wR_factor_ref 0.4494
_reflns_Friedel_coverage 0.000
_reflns_number_gt 6529
_reflns_number_total 15485
_reflns_threshold_expression 'I > 2\s(I)'
_cod_data_source_file d5dt00464k2.cif
_cod_data_source_block SMC-43-R-SQ
_cod_depositor_comments 'Adding full bibliography for 7718492--7718493.cif.'
_cod_original_sg_symbol_H-M 'P 2/n'
_cod_database_code 7718493
_shelx_shelxl_version_number 2018/3
_shelx_space_group_comment
;
The symmetry employed for this shelxl refinement is uniquely defined
by the following loop, which should always be used as a source of
symmetry information in preference to the above space-group names.
They are only intended as comments.
;
_shelx_estimated_absorpt_t_min 0.744
_shelx_estimated_absorpt_t_max 0.954

loop_
_space_group_symop_operation_xyz
'x, y, z'
'-x+1/2, y, -z+1/2'
'-x, -y, -z'
'x-1/2, -y, z-1/2'

loop_
_atom_site_label
_atom_site_type_symbol
_atom_site_fract_x
_atom_site_fract_y
_atom_site_fract_z
_atom_site_U_iso_or_equiv
_atom_site_adp_type
_atom_site_occupancy
_atom_site_site_symmetry_order
_atom_site_calc_flag
_atom_site_refinement_flags_posn
_atom_site_refinement_flags_adp
_atom_site_refinement_flags_occupancy
_atom_site_disorder_assembly
_atom_site_disorder_group
Ni1 Ni 0.11807(10) 0.08040(12) 0.72958(9) 0.0479(7) Uani 1 1 d . U . . .
Ni2 Ni 0.25732(10) 0.04183(12) 0.62606(9) 0.0495(7) Uani 1 1 d . U . . .
Ni3 Ni 0.61658(10) 0.49123(12) 0.74191(9) 0.0472(7) Uani 1 1 d . U . . .
Ni4 Ni 0.74469(10) 0.51908(15) 0.62421(9) 0.0565(7) Uani 1 1 d . U . . .
C1 C 0.0367(9) 0.0794(14) 0.8059(8) 0.071(6) Uani 1 1 d . U . . .
H1 H 0.035065 0.020485 0.800859 0.085 Uiso 1 1 calc R U . . .
C2 C 0.0071(10) 0.1180(14) 0.8429(8) 0.080(7) Uani 1 1 d . U . . .
H2 H -0.014128 0.084323 0.862571 0.096 Uiso 1 1 calc R U . . .
C3 C 0.0089(10) 0.2005(14) 0.8501(8) 0.076(6) Uani 1 1 d . U . . .
H3 H -0.010187 0.226632 0.874949 0.091 Uiso 1 1 calc R U . . .
C4 C 0.0412(9) 0.2486(12) 0.8185(8) 0.070(6) Uani 1 1 d . U . . .
H4 H 0.042601 0.307893 0.821275 0.084 Uiso 1 1 calc R U . . .
C5 C 0.0682(7) 0.2104(10) 0.7862(7) 0.048(4) Uani 1 1 d . U . . .
C6 C 0.1067(7) 0.2521(10) 0.7522(7) 0.046(4) Uani 1 1 d . U . . .
C7 C 0.1168(8) 0.3439(10) 0.7579(7) 0.053(4) Uani 1 1 d . U . . .
C8 C 0.0746(10) 0.3986(11) 0.7500(8) 0.072(6) Uani 1 1 d . U . . .
H8 H 0.040099 0.379678 0.738189 0.086 Uiso 1 1 calc R U . . .
C9 C 0.0855(13) 0.4862(13) 0.7605(11) 0.105(9) Uani 1 1 d . U . . .
H9 H 0.057425 0.525891 0.757411 0.126 Uiso 1 1 calc R U . . .
C10 C 0.1328(13) 0.5102(14) 0.7739(11) 0.108(10) Uani 1 1 d . U . . .
H10 H 0.138612 0.568373 0.779758 0.130 Uiso 1 1 calc R U . . .
C11 C 0.1775(12) 0.4557(15) 0.7805(10) 0.100(8) Uani 1 1 d . U . . .
H11 H 0.212159 0.476375 0.790048 0.120 Uiso 1 1 calc R U . . .
C12 C 0.1677(9) 0.3683(13) 0.7722(9) 0.077(6) Uani 1 1 d . U . . .
H12 H 0.195720 0.328474 0.776553 0.093 Uiso 1 1 calc R U . . .
C13 C 0.1906(8) 0.1837(10) 0.6701(8) 0.057(5) Uani 1 1 d . U . . .
C14 C 0.2898(8) 0.1956(10) 0.5848(6) 0.050(4) Uani 1 1 d . U . . .
C15 C 0.2993(7) 0.2870(10) 0.5795(6) 0.050(4) Uani 1 1 d D U . . .
C16 C 0.2628(8) 0.3379(9) 0.5530(8) 0.069(6) Uani 1 1 d D U . . .
H16 H 0.231527 0.314080 0.536563 0.083 Uiso 1 1 calc R U . . .
C17 C 0.2714(9) 0.4238(10) 0.5500(9) 0.087(7) Uani 1 1 d D U . . .
H17 H 0.245473 0.458746 0.532568 0.104 Uiso 1 1 calc R U . . .
C18 C 0.3177(8) 0.4578(12) 0.5725(8) 0.077(6) Uani 1 1 d D U . . .
H18 H 0.323376 0.516594 0.571157 0.093 Uiso 1 1 calc R U . . .
C19 C 0.3552(9) 0.4075(10) 0.5965(9) 0.085(7) Uani 1 1 d D U . . .
H19 H 0.387165 0.431574 0.611561 0.102 Uiso 1 1 calc R U . . .
C20 C 0.3475(8) 0.3214(10) 0.5993(8) 0.066(5) Uani 1 1 d D U . . .
H20 H 0.374752 0.286323 0.614587 0.080 Uiso 1 1 calc R U . . .
C21 C 0.3259(9) 0.1356(11) 0.5644(7) 0.060(5) Uani 1 1 d . U . . .
C22 C 0.3654(11) 0.1536(13) 0.5347(8) 0.082(7) Uani 1 1 d . U . . .
H22 H 0.370356 0.209548 0.523913 0.099 Uiso 1 1 calc R U . . .
C23 C 0.3987(12) 0.0903(15) 0.5201(10) 0.107(9) Uani 1 1 d . U . . .
H23 H 0.426415 0.102024 0.499367 0.128 Uiso 1 1 calc R U . . .
C24 C 0.3902(13) 0.0121(14) 0.5363(10) 0.110(10) Uani 1 1 d . U . . .
H24 H 0.412778 -0.031960 0.527290 0.132 Uiso 1 1 calc R U . . .
C25 C 0.3508(10) -0.0050(13) 0.5648(9) 0.083(7) Uani 1 1 d . U . . .
H25 H 0.347044 -0.060950 0.576068 0.100 Uiso 1 1 calc R U . . .
C26 C 0.0386(9) 0.1245(12) 0.6387(9) 0.080(6) Uani 1 1 d . U . . .
H26 H 0.052987 0.179588 0.640782 0.096 Uiso 1 1 calc R U . . .
C27 C -0.0015(10) 0.1104(13) 0.6039(10) 0.093(6) Uani 1 1 d . U . . .
H27 H -0.016043 0.154353 0.583020 0.111 Uiso 1 1 calc R U . . .
C28 C -0.0210(11) 0.0303(14) 0.5993(10) 0.098(6) Uani 1 1 d . U . . .
H28 H -0.049226 0.017563 0.574552 0.118 Uiso 1 1 calc R U . . .
C29 C 0.0007(9) -0.0321(12) 0.6310(8) 0.076(5) Uani 1 1 d . U . . .
H29 H -0.013921 -0.086984 0.629695 0.091 Uiso 1 1 calc R U . . .
C30 C 0.0428(8) -0.0139(11) 0.6635(8) 0.061(5) Uani 1 1 d . U . . .
C31 C 0.0724(7) -0.0748(10) 0.6978(7) 0.050(4) Uani 1 1 d . U . . .
C32 C 0.0646(7) -0.1666(10) 0.6900(7) 0.046(4) Uani 1 1 d . U . . .
C33 C 0.0664(9) -0.1998(11) 0.6427(7) 0.062(5) Uani 1 1 d . U . . .
H33 H 0.069602 -0.164318 0.614549 0.075 Uiso 1 1 calc R U . . .
C34 C 0.0634(9) -0.2862(12) 0.6369(9) 0.075(6) Uani 1 1 d . U . . .
H34 H 0.065590 -0.308911 0.604281 0.090 Uiso 1 1 calc R U . . .
C35 C 0.0577(9) -0.3383(11) 0.6743(9) 0.076(6) Uani 1 1 d . U . . .
H35 H 0.054690 -0.397028 0.669055 0.092 Uiso 1 1 calc R U . . .
C36 C 0.0562(9) -0.3025(11) 0.7227(9) 0.068(6) Uani 1 1 d . U . . .
H36 H 0.052219 -0.338675 0.750307 0.082 Uiso 1 1 calc R U . . .
C37 C 0.0604(8) -0.2174(10) 0.7314(8) 0.057(5) Uani 1 1 d . U . . .
H37 H 0.060382 -0.194735 0.764303 0.069 Uiso 1 1 calc R U . . .
C38 C 0.1731(7) -0.0582(10) 0.7933(6) 0.045(4) Uani 1 1 d . U . . .
C39 C 0.2748(6) -0.1293(10) 0.8832(7) 0.043(4) Uani 1 1 d . U . . .
C40 C 0.2816(8) -0.2189(10) 0.8708(8) 0.055(5) Uani 1 1 d . U . . .
C41 C 0.2949(8) -0.2412(12) 0.8253(9) 0.069(5) Uani 1 1 d . U . . .
H41 H 0.299197 -0.197299 0.801997 0.082 Uiso 1 1 calc R U . . .
C42 C 0.3030(11) -0.3221(15) 0.8089(11) 0.105(8) Uani 1 1 d . U . . .
H42 H 0.313114 -0.335744 0.776448 0.126 Uiso 1 1 calc R U . . .
C43 C 0.2944(13) -0.3829(14) 0.8468(12) 0.117(10) Uani 1 1 d . U . . .
H43 H 0.301212 -0.439982 0.839575 0.140 Uiso 1 1 calc R U . . .
C44 C 0.2762(12) -0.3635(13) 0.8953(11) 0.109(9) Uani 1 1 d . U . . .
H44 H 0.269593 -0.406743 0.918424 0.131 Uiso 1 1 calc R U . . .
C45 C 0.2685(11) -0.2782(13) 0.9072(9) 0.093(8) Uani 1 1 d . U . . .
H45 H 0.255255 -0.261571 0.937866 0.111 Uiso 1 1 calc R U . . .
C46 C 0.3112(8) -0.0876(11) 0.9216(7) 0.055(5) Uani 1 1 d . U . . .
C47 C 0.3529(8) -0.1246(12) 0.9490(8) 0.067(6) Uani 1 1 d . U . . .
H47 H 0.358904 -0.183075 0.945921 0.080 Uiso 1 1 calc R U . . .
C48 C 0.3859(11) -0.0778(15) 0.9808(10) 0.100(9) Uani 1 1 d . U . . .
H48 H 0.416002 -0.101634 0.999280 0.120 Uiso 1 1 calc R U . . .
C49 C 0.3732(11) 0.0079(15) 0.9852(9) 0.108(11) Uani 1 1 d . U . . .
H49 H 0.395388 0.042467 1.006964 0.130 Uiso 1 1 calc R U . . .
C50 C 0.3317(10) 0.0408(14) 0.9600(8) 0.084(7) Uani 1 1 d . U . . .
H50 H 0.324719 0.098784 0.964144 0.100 Uiso 1 1 calc R U . . .
C51 C 0.5420(8) 0.4925(12) 0.8259(7) 0.058(4) Uani 1 1 d . U . . .
H51 H 0.536766 0.550158 0.818042 0.070 Uiso 1 1 calc R U . . .
C52 C 0.5217(10) 0.4665(16) 0.8680(8) 0.086(7) Uani 1 1 d . U . . .
H52 H 0.503722 0.503595 0.888591 0.103 Uiso 1 1 calc R U . . .
C53 C 0.5285(12) 0.3808(16) 0.8800(8) 0.103(9) Uani 1 1 d . U . . .
H53 H 0.514335 0.356803 0.908452 0.123 Uiso 1 1 calc R U . . .
C54 C 0.5573(10) 0.3328(14) 0.8479(8) 0.082(7) Uani 1 1 d . U . . .
H54 H 0.564163 0.275522 0.855731 0.098 Uiso 1 1 calc R U . . .
C55 C 0.5758(7) 0.3659(10) 0.8056(7) 0.050(4) Uani 1 1 d . U . . .
C56 C 0.6075(7) 0.3186(10) 0.7706(6) 0.043(4) Uani 1 1 d . U . . .
C57 C 0.6199(8) 0.2316(11) 0.7787(7) 0.053(4) Uani 1 1 d . U . . .
C58 C 0.5808(9) 0.1701(11) 0.7782(8) 0.068(6) Uani 1 1 d . U . . .
H58 H 0.544547 0.185156 0.770877 0.082 Uiso 1 1 calc R U . . .
C59 C 0.5935(12) 0.0910(13) 0.7878(11) 0.106(10) Uani 1 1 d . U . . .
H59 H 0.565481 0.051457 0.788975 0.128 Uiso 1 1 calc R U . . .
C60 C 0.6420(13) 0.0641(14) 0.7958(11) 0.107(9) Uani 1 1 d . U . . .
H60 H 0.649200 0.006392 0.801933 0.129 Uiso 1 1 calc R U . . .
C61 C 0.6845(11) 0.1237(14) 0.7952(9) 0.093(7) Uani 1 1 d . U . . .
H61 H 0.720460 0.106092 0.800617 0.111 Uiso 1 1 calc R U . . .
C62 C 0.6720(9) 0.2079(12) 0.7866(8) 0.071(6) Uani 1 1 d . U . . .
H62 H 0.699412 0.248539 0.786133 0.085 Uiso 1 1 calc R U . . .
C63 C 0.6807(7) 0.3843(10) 0.6743(8) 0.054(4) Uani 1 1 d . U . . .
C64 C 0.7665(10) 0.3583(15) 0.5809(8) 0.073(5) Uani 1 1 d . U . . .
C65 C 0.8009(10) 0.4228(15) 0.5566(7) 0.075(5) Uani 1 1 d . U . . .
C66 C 0.8271(11) 0.5605(17) 0.5511(9) 0.091(7) Uani 1 1 d . U . . .
H66 H 0.823401 0.617114 0.561235 0.109 Uiso 1 1 calc R U . . .
C67 C 0.8637(13) 0.540(2) 0.5184(13) 0.123(10) Uani 1 1 d . U . . .
H67 H 0.884849 0.581857 0.504672 0.148 Uiso 1 1 calc R U . . .
C68 C 0.8687(13) 0.460(2) 0.5064(12) 0.122(10) Uani 1 1 d . U . . .
H68 H 0.895657 0.444650 0.485523 0.146 Uiso 1 1 calc R U . . .
C69 C 0.8352(12) 0.3960(18) 0.5234(8) 0.099(8) Uani 1 1 d . U . . .
H69 H 0.836597 0.339443 0.512514 0.118 Uiso 1 1 calc R U . . .
C70 C 0.7651(11) 0.2746(17) 0.5661(9) 0.115(7) Uani 1 1 d D U . . .
C72 C 0.7211(14) 0.1557(16) 0.5283(10) 0.146(8) Uani 1 1 d D U . . .
H72 H 0.690707 0.132028 0.510186 0.176 Uiso 1 1 calc R U . . .
C71 C 0.7205(12) 0.2420(16) 0.5388(9) 0.133(7) Uani 1 1 d D U . . .
H71 H 0.691060 0.276297 0.527703 0.160 Uiso 1 1 calc R U . . .
C73 C 0.7636(13) 0.103(2) 0.5430(11) 0.152(8) Uani 1 1 d D U . . .
H73 H 0.762043 0.044722 0.534991 0.183 Uiso 1 1 calc R U . . .
C74 C 0.8082(15) 0.1365(16) 0.5696(11) 0.146(8) Uani 1 1 d D U . . .
H74 H 0.837817 0.102308 0.580154 0.176 Uiso 1 1 calc R U . . .
C75 C 0.8083(13) 0.2219(16) 0.5804(10) 0.133(7) Uani 1 1 d D U . . .
H75 H 0.838941 0.245482 0.598242 0.159 Uiso 1 1 calc R U . . .
C76 C 0.6429(9) 0.5147(17) 0.5497(7) 0.080(6) Uani 1 1 d . U . . .
H76 H 0.648237 0.455936 0.547493 0.096 Uiso 1 1 calc R U . . .
C77 C 0.5973(9) 0.5475(19) 0.5267(9) 0.088(7) Uani 1 1 d . U . . .
H77 H 0.571866 0.512418 0.508660 0.105 Uiso 1 1 calc R U . . .
C78 C 0.5886(10) 0.634(2) 0.5301(10) 0.101(8) Uani 1 1 d . U . . .
H78 H 0.558301 0.659530 0.512939 0.121 Uiso 1 1 calc R U . . .
C79 C 0.6257(8) 0.6810(16) 0.5593(8) 0.074(6) Uani 1 1 d . U . . .
H79 H 0.619117 0.739118 0.563276 0.089 Uiso 1 1 calc R U . . .
C80 C 0.6712(9) 0.6481(14) 0.5827(8) 0.073(5) Uani 1 1 d . U . . .
C81 C 0.7106(8) 0.6928(12) 0.6157(9) 0.068(5) Uani 1 1 d . U . . .
C82 C 0.7055(8) 0.7753(14) 0.6270(11) 0.110(6) Uani 1 1 d D U . . .
C83 C 0.6984(8) 0.7993(14) 0.6770(12) 0.123(7) Uani 1 1 d D U . . .
H83 H 0.696793 0.755963 0.701222 0.147 Uiso 1 1 calc R U . . .
C84 C 0.6933(10) 0.8830(14) 0.6936(13) 0.145(8) Uani 1 1 d D U . . .
H84 H 0.688424 0.899833 0.727003 0.174 Uiso 1 1 calc R U . . .
C85 C 0.6969(12) 0.937(2) 0.6525(13) 0.157(8) Uani 1 1 d D U . . .
H85 H 0.695661 0.994767 0.661491 0.189 Uiso 1 1 calc R U . . .
C86 C 0.7017(12) 0.9248(14) 0.6015(14) 0.151(8) Uani 1 1 d D U . . .
H86 H 0.700843 0.967818 0.576896 0.181 Uiso 1 1 calc R U . . .
C87 C 0.7081(10) 0.8396(13) 0.5922(12) 0.138(7) Uani 1 1 d D U . . .
H87 H 0.714764 0.824073 0.559010 0.166 Uiso 1 1 calc R U . . .
C88 C 0.8233(7) 0.6253(10) 0.6964(8) 0.050(5) Uani 1 1 d . U . . .
C89 C 0.9281(7) 0.6501(10) 0.7856(8) 0.055(5) Uani 1 1 d . U . . .
C90 C 0.9588(7) 0.5923(11) 0.8190(7) 0.052(4) Uani 1 1 d . U . . .
C91 C 1.0030(9) 0.6098(14) 0.8498(9) 0.087(8) Uani 1 1 d . U . . .
H91 H 1.018736 0.663638 0.847682 0.105 Uiso 1 1 calc R U . . .
C92 C 1.0260(9) 0.5535(15) 0.8837(9) 0.075(6) Uani 1 1 d . U . . .
H92 H 1.055164 0.568924 0.906731 0.090 Uiso 1 1 calc R U . . .
C93 C 1.0054(8) 0.4749(15) 0.8832(8) 0.072(6) Uani 1 1 d . U . . .
H93 H 1.018782 0.434575 0.907254 0.086 Uiso 1 1 calc R U . . .
C94 C 0.9651(8) 0.4544(14) 0.8476(8) 0.072(6) Uani 1 1 d . U . . .
H94 H 0.952974 0.398067 0.845620 0.086 Uiso 1 1 calc R U . . .
C95 C 0.9349(8) 0.7419(12) 0.7898(10) 0.075(5) Uani 1 1 d . U . . .
C96 C 0.9355(8) 0.7908(11) 0.7456(11) 0.086(5) Uani 1 1 d . U . . .
H96 H 0.932958 0.764030 0.713772 0.104 Uiso 1 1 calc R U . . .
C97 C 0.9396(9) 0.8770(13) 0.7484(13) 0.102(6) Uani 1 1 d . U . . .
H97 H 0.941558 0.910421 0.719179 0.123 Uiso 1 1 calc R U . . .
C98 C 0.9409(10) 0.9141(16) 0.7981(14) 0.110(7) Uani 1 1 d . U . . .
H98 H 0.939331 0.973466 0.800709 0.132 Uiso 1 1 calc R U . . .
C99 C 0.9440(9) 0.8694(14) 0.8398(13) 0.103(6) Uani 1 1 d . U . . .
H99 H 0.948824 0.894983 0.872000 0.124 Uiso 1 1 calc R U . . .
C100 C 0.9400(8) 0.7808(13) 0.8342(11) 0.091(5) Uani 1 1 d . U . . .
H100 H 0.940866 0.747516 0.863667 0.109 Uiso 1 1 calc R U . . .
N1 N 0.0656(6) 0.1253(9) 0.7794(6) 0.054(3) Uani 1 1 d . U . . .
N2 N 0.1301(6) 0.2041(8) 0.7252(6) 0.046(3) Uani 1 1 d . U . . .
N3 N 0.1647(6) 0.2378(8) 0.6927(6) 0.052(4) Uani 1 1 d . U . . .
N4 N 0.2239(7) 0.2177(8) 0.6373(6) 0.057(4) Uani 1 1 d . U . . .
H4A H 0.224319 0.272122 0.631772 0.068 Uiso 1 1 calc R U . . .
N5 N 0.2546(6) 0.1677(8) 0.6147(5) 0.048(3) Uani 1 1 d . U . . .
N6 N 0.3165(7) 0.0520(9) 0.5782(5) 0.058(4) Uani 1 1 d . U . . .
N7 N 0.0605(6) 0.0664(8) 0.6712(5) 0.053(3) Uani 1 1 d . U . . .
N8 N 0.1071(6) -0.0401(8) 0.7312(5) 0.048(3) Uani 1 1 d . U . . .
N9 N 0.1409(6) -0.0967(8) 0.7581(5) 0.044(3) Uani 1 1 d . U . . .
N10 N 0.2043(6) -0.1121(8) 0.8212(6) 0.052(4) Uani 1 1 d . U . . .
H10A H 0.202146 -0.166258 0.815128 0.062 Uiso 1 1 calc R U . . .
N11 N 0.2387(6) -0.0827(8) 0.8582(6) 0.050(4) Uani 1 1 d . U . . .
N12 N 0.2987(7) -0.0041(9) 0.9287(6) 0.067(5) Uani 1 1 d . U . . .
N13 N 0.5679(6) 0.4499(8) 0.7944(6) 0.050(3) Uani 1 1 d . U . . .
N14 N 0.6276(6) 0.3692(8) 0.7374(6) 0.050(3) Uani 1 1 d . U . . .
N15 N 0.6564(6) 0.3303(9) 0.7040(5) 0.053(4) Uani 1 1 d . U . . .
H15 H 0.659047 0.275486 0.701694 0.064 Uiso 1 1 calc R U . . .
N16 N 0.7077(6) 0.3438(9) 0.6412(6) 0.058(4) Uani 1 1 d . U . . .
N17 N 0.7394(6) 0.3934(10) 0.6148(6) 0.056(3) Uani 1 1 d . U . . .
N18 N 0.7968(7) 0.5015(11) 0.5688(6) 0.065(3) Uani 1 1 d . U . . .
N19 N 0.6806(6) 0.5602(12) 0.5753(6) 0.070(4) Uani 1 1 d . U . . .
N20 N 0.7482(6) 0.6432(9) 0.6344(6) 0.057(3) Uani 1 1 d . U . . .
N21 N 0.7885(6) 0.6749(9) 0.6671(6) 0.056(4) Uani 1 1 d . U . . .
H21 H 0.792270 0.729693 0.669320 0.067 Uiso 1 1 calc R U . . .
N22 N 0.8584(6) 0.6650(8) 0.7246(7) 0.060(5) Uani 1 1 d . U . . .
N23 N 0.8912(5) 0.6165(8) 0.7545(5) 0.043(3) Uani 1 1 d . U . . .
N24 N 0.9421(6) 0.5108(8) 0.8153(5) 0.048(3) Uani 1 1 d . U . . .
S1 S 0.1784(2) 0.0482(3) 0.8024(2) 0.0627(15) Uani 1 1 d . U . . .
S2 S 0.1859(2) 0.0758(2) 0.6740(2) 0.0613(14) Uani 1 1 d . U . . .
S3 S 0.6838(2) 0.4902(3) 0.6850(2) 0.0602(13) Uani 1 1 d . U . . .
S4 S 0.8187(2) 0.5183(3) 0.6876(2) 0.0590(14) Uani 1 1 d . U . . .
Cl1 Cl 0.4604(5) -0.2633(5) 1.0067(3) 0.154(4) Uani 1 1 d . . . . .
Cl2 Cl 0.4051(5) -0.2050(6) 0.6105(4) 0.162(4) Uani 1 1 d . . . . .
Cl3 Cl 0.8349(5) 0.7772(6) 0.5327(5) 0.192(5) Uani 1 1 d . . . . .
Cl4 Cl 0.9551(6) 0.3054(8) 0.9516(5) 0.203(5) Uani 1 1 d . . . . .

loop_
_atom_site_aniso_label
_atom_site_aniso_U_11
_atom_site_aniso_U_22
_atom_site_aniso_U_33
_atom_site_aniso_U_23
_atom_site_aniso_U_13
_atom_site_aniso_U_12
Ni1 0.0736(17) 0.0123(10) 0.0564(15) 0.0002(9) -0.0025(12) -0.0025(10)
Ni2 0.0846(18) 0.0156(10) 0.0467(14) 0.0007(10) -0.0030(12) -0.0016(11)
Ni3 0.0627(16) 0.0155(10) 0.0616(16) 0.0003(10) -0.0049(12) -0.0025(10)
Ni4 0.0693(18) 0.0414(14) 0.0560(16) 0.0065(12) -0.0095(12) -0.0060(12)
C1 0.085(15) 0.062(10) 0.066(14) -0.018(9) 0.011(9) -0.039(11)
C2 0.12(2) 0.068(10) 0.052(13) 0.001(10) 0.025(11) -0.024(13)
C3 0.111(18) 0.077(11) 0.040(12) -0.011(10) 0.008(9) -0.003(12)
C4 0.107(18) 0.037(9) 0.067(14) -0.008(8) 0.014(10) 0.008(10)
C5 0.053(11) 0.035(6) 0.052(11) -0.001(7) -0.011(6) 0.010(7)
C6 0.058(11) 0.021(5) 0.055(11) -0.004(6) -0.013(6) 0.006(6)
C7 0.075(10) 0.023(6) 0.063(12) -0.010(7) 0.008(10) 0.003(6)
C8 0.106(13) 0.032(8) 0.075(15) 0.000(10) -0.001(13) 0.026(8)
C9 0.155(18) 0.019(8) 0.15(3) 0.021(12) 0.07(2) 0.008(10)
C10 0.17(2) 0.028(10) 0.14(3) -0.014(13) 0.09(2) -0.025(9)
C11 0.131(17) 0.059(11) 0.12(2) -0.032(14) 0.057(17) -0.046(10)
C12 0.071(10) 0.043(8) 0.12(2) 0.000(12) 0.027(13) -0.019(8)
C13 0.086(14) 0.019(7) 0.067(13) -0.002(8) 0.012(8) -0.001(7)
C14 0.101(13) 0.031(6) 0.017(9) 0.005(6) -0.001(7) -0.005(6)
C15 0.086(12) 0.029(6) 0.038(10) -0.003(6) 0.012(8) -0.008(6)
C16 0.088(14) 0.033(8) 0.083(15) 0.009(9) -0.008(11) -0.008(8)
C17 0.118(17) 0.038(8) 0.101(19) 0.025(12) -0.008(14) -0.009(10)
C18 0.113(17) 0.029(9) 0.091(17) -0.002(10) 0.017(12) -0.012(8)
C19 0.087(15) 0.044(9) 0.12(2) 0.003(12) 0.007(13) -0.024(9)
C20 0.078(12) 0.038(8) 0.084(16) -0.003(10) 0.004(10) -0.003(8)
C21 0.096(14) 0.033(6) 0.051(12) 0.007(8) 0.005(8) 0.003(8)
C22 0.14(2) 0.040(9) 0.071(15) 0.014(10) 0.043(13) 0.000(10)
C23 0.17(3) 0.056(11) 0.10(2) 0.011(13) 0.072(18) 0.013(13)
C24 0.19(3) 0.044(9) 0.11(2) 0.000(13) 0.083(19) 0.018(14)
C25 0.114(18) 0.031(8) 0.11(2) -0.007(11) 0.029(12) -0.005(9)
C26 0.097(15) 0.036(8) 0.098(14) 0.013(9) -0.041(10) 0.005(9)
C27 0.122(14) 0.044(8) 0.102(13) 0.008(9) -0.050(10) 0.007(10)
C28 0.123(14) 0.051(9) 0.107(13) 0.004(9) -0.064(10) 0.004(9)
C29 0.098(12) 0.033(7) 0.088(12) -0.002(8) -0.044(9) 0.003(8)
C30 0.074(12) 0.027(6) 0.077(12) 0.003(7) -0.026(8) -0.002(7)
C31 0.061(12) 0.028(6) 0.059(11) 0.002(6) -0.010(7) -0.007(7)
C32 0.062(12) 0.028(6) 0.048(9) -0.003(5) -0.001(9) -0.001(7)
C33 0.103(16) 0.032(7) 0.049(8) 0.005(7) -0.009(11) -0.008(10)
C34 0.111(18) 0.037(8) 0.079(12) -0.020(8) 0.017(14) -0.001(12)
C35 0.102(17) 0.021(8) 0.107(14) -0.006(7) 0.008(15) -0.009(11)
C36 0.089(16) 0.027(7) 0.091(12) 0.012(8) 0.015(13) 0.010(10)
C37 0.084(14) 0.030(7) 0.059(9) 0.005(6) 0.006(11) 0.001(9)
C38 0.062(10) 0.023(6) 0.048(9) -0.006(6) -0.006(6) 0.008(7)
C39 0.021(8) 0.027(6) 0.080(12) 0.001(6) 0.004(6) 0.005(6)
C40 0.070(13) 0.023(6) 0.070(11) 0.004(6) -0.015(10) -0.001(7)
C41 0.072(14) 0.038(8) 0.097(13) -0.014(8) 0.010(12) -0.005(10)
C42 0.13(2) 0.055(11) 0.131(19) -0.041(11) 0.004(17) 0.003(15)
C43 0.17(3) 0.030(10) 0.14(2) -0.017(10) -0.063(19) 0.028(14)
C44 0.17(3) 0.028(8) 0.117(17) 0.027(10) -0.058(17) -0.011(13)
C45 0.16(2) 0.043(8) 0.074(14) 0.017(9) -0.008(14) -0.005(13)
C46 0.074(12) 0.036(8) 0.052(12) 0.001(7) -0.014(8) 0.007(8)
C47 0.064(13) 0.040(9) 0.092(16) 0.008(9) -0.024(10) -0.002(8)
C48 0.12(2) 0.063(11) 0.10(2) -0.004(13) -0.064(15) 0.007(12)
C49 0.15(2) 0.064(11) 0.092(18) -0.016(13) -0.080(17) -0.001(14)
C50 0.119(19) 0.048(10) 0.076(16) -0.010(10) -0.037(13) 0.004(10)
C51 0.072(13) 0.040(9) 0.061(11) 0.000(8) -0.005(8) 0.020(9)
C52 0.12(2) 0.086(12) 0.052(13) 0.007(11) 0.009(10) 0.037(15)
C53 0.18(3) 0.090(14) 0.045(13) 0.023(11) 0.030(13) 0.031(17)
C54 0.12(2) 0.054(11) 0.074(15) 0.011(9) 0.040(12) -0.009(12)
C55 0.059(12) 0.021(6) 0.072(11) 0.004(7) 0.008(8) -0.007(7)
C56 0.070(12) 0.024(5) 0.033(9) -0.006(6) -0.007(6) -0.009(6)
C57 0.075(10) 0.030(6) 0.055(12) -0.003(7) 0.013(10) -0.003(6)
C58 0.084(11) 0.028(7) 0.098(17) -0.006(10) 0.036(13) -0.002(7)
C59 0.136(16) 0.024(8) 0.17(3) 0.002(13) 0.07(2) -0.003(10)
C60 0.16(2) 0.029(10) 0.13(2) 0.012(13) 0.02(2) 0.019(9)
C61 0.123(15) 0.055(10) 0.098(19) -0.003(13) -0.005(16) 0.030(10)
C62 0.081(10) 0.039(8) 0.092(16) 0.000(11) 0.001(13) 0.005(8)
C63 0.056(12) 0.022(7) 0.083(13) -0.006(7) 0.005(8) 0.000(7)
C64 0.097(16) 0.075(8) 0.047(12) -0.011(8) 0.009(8) -0.006(8)
C65 0.112(17) 0.083(9) 0.030(11) 0.004(9) 0.008(9) 0.000(10)
C66 0.11(2) 0.087(12) 0.071(17) 0.020(12) 0.014(11) -0.011(12)
C67 0.12(2) 0.117(15) 0.14(3) 0.04(2) 0.052(17) -0.008(19)
C68 0.12(2) 0.137(18) 0.12(2) 0.01(2) 0.059(17) 0.004(19)
C69 0.14(2) 0.103(14) 0.053(15) -0.003(13) 0.037(13) 0.000(14)
C70 0.169(18) 0.089(9) 0.098(15) -0.044(10) 0.065(13) -0.023(9)
C72 0.200(19) 0.114(14) 0.139(16) -0.056(13) 0.092(15) -0.055(12)
C71 0.177(18) 0.109(13) 0.124(16) -0.059(12) 0.076(13) -0.054(11)
C73 0.23(2) 0.110(14) 0.135(17) -0.029(14) 0.103(16) -0.041(12)
C74 0.22(2) 0.102(12) 0.126(16) -0.036(13) 0.088(15) -0.004(13)
C75 0.206(18) 0.089(11) 0.113(15) -0.035(12) 0.072(14) 0.009(11)
C76 0.083(14) 0.116(13) 0.038(12) 0.012(11) -0.008(9) -0.025(11)
C77 0.065(13) 0.136(15) 0.060(15) 0.011(15) -0.004(10) -0.030(13)
C78 0.075(16) 0.137(16) 0.086(19) 0.035(17) -0.015(12) -0.015(13)
C79 0.049(11) 0.101(13) 0.070(15) 0.035(11) 0.001(9) 0.002(9)
C80 0.070(12) 0.078(9) 0.069(14) 0.043(9) -0.009(9) -0.006(8)
C81 0.054(11) 0.055(6) 0.091(14) 0.044(8) -0.011(9) -0.001(7)
C82 0.082(12) 0.044(7) 0.199(18) 0.038(8) -0.023(14) -0.001(8)
C83 0.094(13) 0.050(9) 0.223(18) -0.002(10) 0.001(16) 0.004(11)
C84 0.122(15) 0.057(10) 0.25(2) 0.004(11) -0.009(17) 0.004(13)
C85 0.120(14) 0.063(10) 0.28(2) 0.030(12) -0.018(19) -0.006(12)
C86 0.117(14) 0.055(9) 0.28(2) 0.063(14) -0.009(18) 0.000(11)
C87 0.105(14) 0.056(9) 0.250(19) 0.062(11) -0.004(16) -0.005(11)
C88 0.031(10) 0.029(7) 0.088(14) 0.009(7) -0.006(7) -0.004(6)
C89 0.026(9) 0.031(6) 0.105(15) -0.012(6) -0.008(7) 0.010(7)
C90 0.050(11) 0.038(7) 0.066(12) -0.018(8) -0.009(7) 0.003(7)
C91 0.079(16) 0.057(11) 0.12(2) -0.019(10) -0.048(13) 0.009(10)
C92 0.059(14) 0.082(13) 0.081(16) 0.000(11) -0.012(10) -0.003(10)
C93 0.061(14) 0.084(12) 0.070(14) 0.007(11) -0.003(9) 0.002(11)
C94 0.065(14) 0.056(10) 0.089(16) 0.009(10) -0.018(10) 0.011(9)
C95 0.047(10) 0.029(6) 0.150(14) -0.022(6) 0.013(11) -0.006(7)
C96 0.061(11) 0.023(7) 0.171(14) -0.003(7) -0.010(12) -0.007(8)
C97 0.079(12) 0.029(7) 0.196(16) -0.013(9) -0.007(13) -0.011(9)
C98 0.075(12) 0.045(10) 0.209(18) -0.031(8) 0.004(14) -0.007(10)
C99 0.071(11) 0.049(9) 0.191(16) -0.050(9) 0.016(13) 0.008(10)
C100 0.059(11) 0.046(8) 0.168(14) -0.041(8) 0.015(12) 0.001(9)
N1 0.079(9) 0.034(6) 0.048(8) -0.011(6) 0.007(6) -0.008(6)
N2 0.059(9) 0.012(5) 0.066(10) -0.005(5) -0.003(5) 0.001(5)
N3 0.072(11) 0.012(5) 0.072(11) -0.001(6) 0.004(7) 0.000(6)
N4 0.102(12) 0.015(6) 0.055(10) 0.006(6) 0.013(7) 0.008(6)
N5 0.071(10) 0.018(6) 0.053(10) -0.001(6) -0.003(6) -0.004(5)
N6 0.118(12) 0.031(6) 0.028(8) -0.004(6) 0.014(7) -0.005(7)
N7 0.086(8) 0.024(6) 0.046(7) 0.001(5) -0.004(6) -0.005(6)
N8 0.061(9) 0.025(5) 0.055(9) -0.001(5) -0.006(5) 0.002(5)
N9 0.065(10) 0.019(5) 0.048(9) 0.002(5) -0.002(6) -0.001(6)
N10 0.061(8) 0.012(5) 0.077(9) -0.009(6) -0.018(6) 0.007(6)
N11 0.060(9) 0.034(7) 0.054(9) -0.002(6) -0.011(6) 0.012(6)
N12 0.109(13) 0.036(7) 0.050(10) 0.001(7) -0.033(9) 0.010(8)
N13 0.060(10) 0.029(6) 0.060(9) 0.004(6) -0.003(6) 0.001(6)
N14 0.054(10) 0.023(6) 0.073(10) -0.004(6) 0.000(6) -0.010(6)
N15 0.077(11) 0.028(6) 0.054(9) -0.010(6) 0.001(6) -0.005(6)
N16 0.067(11) 0.042(7) 0.064(10) -0.007(7) 0.003(7) -0.001(7)
N17 0.066(10) 0.061(6) 0.038(9) -0.009(5) -0.012(5) -0.007(6)
N18 0.063(9) 0.069(7) 0.061(7) 0.013(7) -0.004(6) 0.009(7)
N19 0.056(8) 0.090(8) 0.061(9) 0.011(8) -0.007(6) 0.003(7)
N20 0.038(8) 0.044(6) 0.086(11) 0.014(6) -0.005(6) -0.002(5)
N21 0.058(9) 0.026(6) 0.079(11) 0.024(7) -0.014(7) -0.008(6)
N22 0.054(10) 0.021(7) 0.099(13) 0.004(7) -0.024(7) 0.000(6)
N23 0.042(9) 0.022(7) 0.062(10) -0.002(6) -0.004(6) 0.002(5)
N24 0.064(10) 0.035(6) 0.045(9) -0.003(6) 0.001(7) 0.005(6)
S1 0.098(4) 0.014(2) 0.071(3) -0.002(2) -0.024(3) -0.001(2)
S2 0.096(4) 0.010(2) 0.081(4) -0.002(2) 0.025(3) -0.006(2)
S3 0.090(4) 0.027(2) 0.065(3) -0.006(2) 0.012(3) -0.011(2)
S4 0.076(3) 0.022(2) 0.074(3) 0.004(2) -0.019(3) 0.000(2)
Cl1 0.274(12) 0.074(5) 0.110(6) 0.003(4) -0.004(7) 0.010(6)
Cl2 0.199(10) 0.103(6) 0.188(10) 0.018(6) 0.047(8) 0.049(7)
Cl3 0.254(13) 0.104(7) 0.213(12) 0.052(7) -0.012(10) -0.067(8)
Cl4 0.296(16) 0.149(10) 0.175(11) 0.001(8) 0.083(11) 0.019(10)

loop_
_atom_type_symbol
_atom_type_description
_atom_type_scat_dispersion_real
_atom_type_scat_dispersion_imag
_atom_type_scat_source
C C 0.0033 0.0016 'International Tables Vol C Tables 4.2.6.8 and 6.1.1.4'
H H 0.0000 0.0000 'International Tables Vol C Tables 4.2.6.8 and 6.1.1.4'
N N 0.0061 0.0033 'International Tables Vol C Tables 4.2.6.8 and 6.1.1.4'
S S 0.1246 0.1234 'International Tables Vol C Tables 4.2.6.8 and 6.1.1.4'
Cl Cl 0.1484 0.1585 'International Tables Vol C Tables 4.2.6.8 and 6.1.1.4'
Ni Ni 0.3393 1.1124 'International Tables Vol C Tables 4.2.6.8 and 6.1.1.4'

loop_
_geom_angle_atom_site_label_1
_geom_angle_atom_site_label_2
_geom_angle_atom_site_label_3
_geom_angle
_geom_angle_site_symmetry_1
_geom_angle_site_symmetry_3
_geom_angle_publ_flag
N8 Ni1 N2 177.8(7) . . ?
N8 Ni1 N7 79.4(6) . . ?
N2 Ni1 N7 99.4(5) . . ?
N8 Ni1 N1 103.1(6) . . ?
N2 Ni1 N1 78.9(6) . . ?
N7 Ni1 N1 94.3(6) . . ?
N8 Ni1 S2 95.5(5) . . ?
N2 Ni1 S2 82.6(5) . . ?
N7 Ni1 S2 91.3(5) . . ?
N1 Ni1 S2 161.3(4) . . ?
N8 Ni1 S1 81.6(4) . . ?
N2 Ni1 S1 99.7(4) . . ?
N7 Ni1 S1 160.7(4) . . ?
N1 Ni1 S1 87.2(5) . . ?
S2 Ni1 S1 93.3(2) . . ?
N5 Ni2 N11 176.6(6) . 2_556 ?
N5 Ni2 N6 81.1(6) . . ?
N11 Ni2 N6 100.4(6) 2_556 . ?
N5 Ni2 N12 103.4(6) . 2_556 ?
N11 Ni2 N12 79.6(6) 2_556 2_556 ?
N6 Ni2 N12 94.4(7) . 2_556 ?
N5 Ni2 S2 80.7(5) . . ?
N11 Ni2 S2 97.9(5) 2_556 . ?
N6 Ni2 S2 161.6(4) . . ?
N12 Ni2 S2 87.6(6) 2_556 . ?
N5 Ni2 S1 95.1(4) . 2_556 ?
N11 Ni2 S1 81.9(4) 2_556 2_556 ?
N6 Ni2 S1 90.8(5) . 2_556 ?
N12 Ni2 S1 161.4(4) 2_556 2_556 ?
S2 Ni2 S1 93.1(2) . 2_556 ?
N14 Ni3 N23 177.3(6) . 2_656 ?
N14 Ni3 N13 79.7(6) . . ?
N23 Ni3 N13 102.7(6) 2_656 . ?
N14 Ni3 N24 101.6(6) . 2_656 ?
N23 Ni3 N24 79.5(5) 2_656 2_656 ?
N13 Ni3 N24 97.0(6) . 2_656 ?
N14 Ni3 S3 80.9(5) . . ?
N23 Ni3 S3 96.6(4) 2_656 . ?
N13 Ni3 S3 159.9(4) . . ?
N24 Ni3 S3 92.0(4) 2_656 . ?
N14 Ni3 S4 97.7(4) . 2_656 ?
N23 Ni3 S4 81.2(4) 2_656 2_656 ?
N13 Ni3 S4 86.0(4) . 2_656 ?
N24 Ni3 S4 160.7(4) 2_656 2_656 ?
S3 Ni3 S4 91.5(2) . 2_656 ?
N20 Ni4 N17 178.5(7) . . ?
N20 Ni4 N18 102.0(7) . . ?
N17 Ni4 N18 79.5(7) . . ?
N20 Ni4 N19 78.3(7) . . ?
N17 Ni4 N19 101.2(7) . . ?
N18 Ni4 N19 95.8(7) . . ?
N20 Ni4 S3 97.0(5) . . ?
N17 Ni4 S3 81.6(5) . . ?
N18 Ni4 S3 161.0(5) . . ?
N19 Ni4 S3 88.6(5) . . ?
N20 Ni4 S4 83.5(4) . . ?
N17 Ni4 S4 96.9(4) . . ?
N18 Ni4 S4 90.0(5) . . ?
N19 Ni4 S4 161.7(6) . . ?
S3 Ni4 S4 91.5(2) . . ?
N1 C1 C2 119.4(19) . . ?
N1 C1 H1 120.3 . . ?
C2 C1 H1 120.3 . . ?
C3 C2 C1 121(2) . . ?
C3 C2 H2 119.6 . . ?
C1 C2 H2 119.6 . . ?
C2 C3 C4 117(2) . . ?
C2 C3 H3 121.5 . . ?
C4 C3 H3 121.5 . . ?
C5 C4 C3 119.9(19) . . ?
C5 C4 H4 120.1 . . ?
C3 C4 H4 120.1 . . ?
C4 C5 N1 122.0(19) . . ?
C4 C5 C6 125.9(17) . . ?
N1 C5 C6 112.1(15) . . ?
N2 C6 C7 125.5(18) . . ?
N2 C6 C5 115.8(15) . . ?
C7 C6 C5 118.4(16) . . ?
C12 C7 C8 124.0(18) . . ?
C12 C7 C6 117.2(17) . . ?
C8 C7 C6 118.8(18) . . ?
C7 C8 C9 117(2) . . ?
C7 C8 H8 121.7 . . ?
C9 C8 H8 121.7 . . ?
C10 C9 C8 120(3) . . ?
C10 C9 H9 119.9 . . ?
C8 C9 H9 119.9 . . ?
C9 C10 C11 124(2) . . ?
C9 C10 H10 117.8 . . ?
C11 C10 H10 117.8 . . ?
C10 C11 C12 117(2) . . ?
C10 C11 H11 121.5 . . ?
C12 C11 H11 121.5 . . ?
C7 C12 C11 118(2) . . ?
C7 C12 H12 121.1 . . ?
C11 C12 H12 121.1 . . ?
N3 C13 N4 113.9(15) . . ?
N3 C13 S2 127.3(16) . . ?
N4 C13 S2 118.7(14) . . ?
N5 C14 C21 118.7(15) . . ?
N5 C14 C15 120.6(16) . . ?
C21 C14 C15 119.8(17) . . ?
C16 C15 C20 119.1(16) . . ?
C16 C15 C14 121.3(15) . . ?
C20 C15 C14 119.5(15) . . ?
C15 C16 C17 120.7(18) . . ?
C15 C16 H16 119.7 . . ?
C17 C16 H16 119.7 . . ?
C18 C17 C16 119.5(19) . . ?
C18 C17 H17 120.2 . . ?
C16 C17 H17 120.2 . . ?
C19 C18 C17 120.3(19) . . ?
C19 C18 H18 119.9 . . ?
C17 C18 H18 119.9 . . ?
C18 C19 C20 121(2) . . ?
C18 C19 H19 119.6 . . ?
C20 C19 H19 119.6 . . ?
C19 C20 C15 119.3(18) . . ?
C19 C20 H20 120.4 . . ?
C15 C20 H20 120.4 . . ?
C22 C21 N6 120.1(18) . . ?
C22 C21 C14 126.4(17) . . ?
N6 C21 C14 113.4(18) . . ?
C21 C22 C23 120(2) . . ?
C21 C22 H22 119.9 . . ?
C23 C22 H22 119.9 . . ?
C24 C23 C22 118(2) . . ?
C24 C23 H23 121.1 . . ?
C22 C23 H23 121.1 . . ?
C25 C24 C23 121(2) . . ?
C25 C24 H24 119.3 . . ?
C23 C24 H24 119.3 . . ?
N6 C25 C24 124(2) . . ?
N6 C25 H25 118.2 . . ?
C24 C25 H25 118.2 . . ?
C27 C26 N7 125(2) . . ?
C27 C26 H26 117.5 . . ?
N7 C26 H26 117.5 . . ?
C26 C27 C28 118(2) . . ?
C26 C27 H27 121.1 . . ?
C28 C27 H27 121.1 . . ?
C27 C28 C29 119(2) . . ?
C27 C28 H28 120.3 . . ?
C29 C28 H28 120.3 . . ?
C30 C29 C28 119.2(19) . . ?
C30 C29 H29 120.4 . . ?
C28 C29 H29 120.4 . . ?
C29 C30 N7 122.0(17) . . ?
C29 C30 C31 125.6(16) . . ?
N7 C30 C31 112.2(15) . . ?
N8 C31 C32 125.4(16) . . ?
N8 C31 C30 114.3(15) . . ?
C32 C31 C30 120.1(15) . . ?
C33 C32 C37 121.4(16) . . ?
C33 C32 C31 119.5(16) . . ?
C37 C32 C31 118.8(16) . . ?
C32 C33 C34 118.6(19) . . ?
C32 C33 H33 120.7 . . ?
C34 C33 H33 120.7 . . ?
C35 C34 C33 123(2) . . ?
C35 C34 H34 118.3 . . ?
C33 C34 H34 118.3 . . ?
C34 C35 C36 116.9(18) . . ?
C34 C35 H35 121.6 . . ?
C36 C35 H35 121.6 . . ?
C37 C36 C35 123(2) . . ?
C37 C36 H36 118.6 . . ?
C35 C36 H36 118.6 . . ?
C36 C37 C32 116.8(19) . . ?
C36 C37 H37 121.6 . . ?
C32 C37 H37 121.6 . . ?
N9 C38 N10 112.7(14) . . ?
N9 C38 S1 126.1(12) . . ?
N10 C38 S1 121.2(13) . . ?
N11 C39 C46 117.6(15) . . ?
N11 C39 C40 121.4(16) . . ?
C46 C39 C40 120.9(15) . . ?
C41 C40 C45 122.6(19) . . ?
C41 C40 C39 120.2(18) . . ?
C45 C40 C39 117(2) . . ?
C40 C41 C42 126(2) . . ?
C40 C41 H41 116.9 . . ?
C42 C41 H41 116.9 . . ?
C41 C42 C43 112(3) . . ?
C41 C42 H42 124.1 . . ?
C43 C42 H42 124.1 . . ?
C42 C43 C44 125(2) . . ?
C42 C43 H43 117.6 . . ?
C44 C43 H43 117.6 . . ?
C45 C44 C43 118(2) . . ?
C45 C44 H44 121.1 . . ?
C43 C44 H44 121.1 . . ?
C40 C45 C44 116(2) . . ?
C40 C45 H45 121.8 . . ?
C44 C45 H45 121.8 . . ?
C47 C46 N12 121.1(17) . . ?
C47 C46 C39 125.8(17) . . ?
N12 C46 C39 113.1(15) . . ?
C48 C47 C46 120(2) . . ?
C48 C47 H47 120.0 . . ?
C46 C47 H47 120.0 . . ?
C47 C48 C49 117(2) . . ?
C47 C48 H48 121.6 . . ?
C49 C48 H48 121.6 . . ?
C50 C49 C48 122(2) . . ?
C50 C49 H49 119.1 . . ?
C48 C49 H49 119.1 . . ?
C49 C50 N12 122(2) . . ?
C49 C50 H50 118.8 . . ?
N12 C50 H50 118.8 . . ?
N13 C51 C52 129.1(19) . . ?
N13 C51 H51 115.4 . . ?
C52 C51 H51 115.4 . . ?
C51 C52 C53 116(2) . . ?
C51 C52 H52 121.9 . . ?
C53 C52 H52 121.9 . . ?
C54 C53 C52 117(2) . . ?
C54 C53 H53 121.6 . . ?
C52 C53 H53 121.6 . . ?
C55 C54 C53 122(2) . . ?
C55 C54 H54 119.0 . . ?
C53 C54 H54 119.0 . . ?
C54 C55 N13 120.0(19) . . ?
C54 C55 C56 124.4(17) . . ?
N13 C55 C56 115.5(16) . . ?
N14 C56 C57 126.5(17) . . ?
N14 C56 C55 111.7(14) . . ?
C57 C56 C55 121.2(16) . . ?
C62 C57 C58 118.7(18) . . ?
C62 C57 C56 119.0(17) . . ?
C58 C57 C56 122.3(19) . . ?
C59 C58 C57 121(2) . . ?
C59 C58 H58 119.6 . . ?
C57 C58 H58 119.6 . . ?
C60 C59 C58 124(3) . . ?
C60 C59 H59 118.1 . . ?
C58 C59 H59 118.1 . . ?
C59 C60 C61 118(2) . . ?
C59 C60 H60 120.8 . . ?
C61 C60 H60 120.8 . . ?
C62 C61 C60 119(2) . . ?
C62 C61 H61 120.6 . . ?
C60 C61 H61 120.6 . . ?
C57 C62 C61 120(2) . . ?
C57 C62 H62 120.2 . . ?
C61 C62 H62 120.2 . . ?
N16 C63 N15 111.5(15) . . ?
N16 C63 S3 124.9(15) . . ?
N15 C63 S3 123.0(15) . . ?
N17 C64 C70 127(2) . . ?
N17 C64 C65 111(2) . . ?
C70 C64 C65 122(2) . . ?
N18 C65 C69 122(2) . . ?
N18 C65 C64 119(2) . . ?
C69 C65 C64 119(2) . . ?
N18 C66 C67 120(3) . . ?
N18 C66 H66 119.9 . . ?
C67 C66 H66 119.9 . . ?
C68 C67 C66 118(3) . . ?
C68 C67 H67 121.0 . . ?
C66 C67 H67 121.0 . . ?
C67 C68 C69 123(3) . . ?
C67 C68 H68 118.7 . . ?
C69 C68 H68 118.7 . . ?
C65 C69 C68 114(3) . . ?
C65 C69 H69 122.8 . . ?
C68 C69 H69 122.8 . . ?
C71 C70 C64 121(3) . . ?
C71 C70 C75 120(3) . . ?
C64 C70 C75 120(2) . . ?
C73 C72 C71 124(3) . . ?
C73 C72 H72 118.0 . . ?
C71 C72 H72 118.0 . . ?
C70 C71 C72 117(3) . . ?
C70 C71 H71 121.6 . . ?
C72 C71 H71 121.6 . . ?
C74 C73 C72 119(4) . . ?
C74 C73 H73 120.7 . . ?
C72 C73 H73 120.7 . . ?
C73 C74 C75 118(3) . . ?
C73 C74 H74 120.8 . . ?
C75 C74 H74 120.8 . . ?
C74 C75 C70 123(3) . . ?
C74 C75 H75 118.7 . . ?
C70 C75 H75 118.6 . . ?
N19 C76 C77 124(3) . . ?
N19 C76 H76 118.0 . . ?
C77 C76 H76 118.0 . . ?
C76 C77 C78 119(2) . . ?
C76 C77 H77 120.7 . . ?
C78 C77 H77 120.7 . . ?
C79 C78 C77 118(2) . . ?
C79 C78 H78 121.1 . . ?
C77 C78 H78 121.1 . . ?
C80 C79 C78 123(3) . . ?
C80 C79 H79 118.3 . . ?
C78 C79 H79 118.3 . . ?
C79 C80 N19 117(2) . . ?
C79 C80 C81 126(2) . . ?
N19 C80 C81 116.6(17) . . ?
N20 C81 C82 126(2) . . ?
N20 C81 C80 111.8(19) . . ?
C82 C81 C80 122.3(19) . . ?
C81 C82 C87 124(3) . . ?
C81 C82 C83 119(2) . . ?
C87 C82 C83 117(3) . . ?
C84 C83 C82 125(3) . . ?
C84 C83 H83 117.6 . . ?
C82 C83 H83 117.6 . . ?
C85 C84 C83 109(3) . . ?
C85 C84 H84 125.6 . . ?
C83 C84 H84 125.6 . . ?
C86 C85 C84 134(3) . . ?
C86 C85 H85 113.0 . . ?
C84 C85 H85 113.0 . . ?
C87 C86 C85 110(3) . . ?
C87 C86 H86 125.2 . . ?
C85 C86 H86 125.2 . . ?
C82 C87 C86 126(3) . . ?
C82 C87 H87 117.0 . . ?
C86 C87 H87 117.0 . . ?
N22 C88 N21 115.2(15) . . ?
N22 C88 S4 127.2(13) . . ?
N21 C88 S4 117.4(13) . . ?
N23 C89 C90 116.2(15) . . ?
N23 C89 C95 121.8(17) . . ?
C90 C89 C95 121.7(17) . . ?
C91 C90 N24 118.2(18) . . ?
C91 C90 C89 127.3(18) . . ?
N24 C90 C89 114.3(15) . . ?
C90 C91 C92 123(2) . . ?
C90 C91 H91 118.5 . . ?
C92 C91 H91 118.5 . . ?
C93 C92 C91 117(2) . . ?
C93 C92 H92 121.3 . . ?
C91 C92 H92 121.3 . . ?
C92 C93 C94 119(2) . . ?
C92 C93 H93 120.4 . . ?
C94 C93 H93 120.4 . . ?
N24 C94 C93 123(2) . . ?
N24 C94 H94 118.6 . . ?
C93 C94 H94 118.6 . . ?
C100 C95 C96 118(2) . . ?
C100 C95 C89 122(2) . . ?
C96 C95 C89 119(2) . . ?
C97 C96 C95 121(3) . . ?
C97 C96 H96 119.6 . . ?
C95 C96 H96 119.6 . . ?
C96 C97 C98 117(3) . . ?
C96 C97 H97 121.6 . . ?
C98 C97 H97 121.6 . . ?
C99 C98 C97 123(2) . . ?
C99 C98 H98 118.4 . . ?
C97 C98 H98 118.4 . . ?
C98 C99 C100 117(3) . . ?
C98 C99 H99 121.7 . . ?
C100 C99 H99 121.7 . . ?
C95 C100 C99 124(3) . . ?
C95 C100 H100 118.0 . . ?
C99 C100 H100 118.0 . . ?
C1 N1 C5 120.8(18) . . ?
C1 N1 Ni1 125.3(14) . . ?
C5 N1 Ni1 113.5(13) . . ?
C6 N2 N3 118.9(14) . . ?
C6 N2 Ni1 119.6(13) . . ?
N3 N2 Ni1 121.5(10) . . ?
C13 N3 N2 114.5(14) . . ?
N5 N4 C13 118.4(14) . . ?
N5 N4 H4A 120.8 . . ?
C13 N4 H4A 120.8 . . ?
N4 N5 C14 122.3(14) . . ?
N4 N5 Ni2 123.5(12) . . ?
C14 N5 Ni2 114.0(12) . . ?
C25 N6 C21 116.6(18) . . ?
C25 N6 Ni2 130.0(14) . . ?
C21 N6 Ni2 112.7(13) . . ?
C26 N7 C30 115.7(16) . . ?
C26 N7 Ni1 129.5(12) . . ?
C30 N7 Ni1 114.7(11) . . ?
C31 N8 N9 114.7(13) . . ?
C31 N8 Ni1 119.2(11) . . ?
N9 N8 Ni1 124.7(10) . . ?
C38 N9 N8 111.8(12) . . ?
N11 N10 C38 119.6(13) . . ?
N11 N10 H10A 120.2 . . ?
C38 N10 H10A 120.2 . . ?
C39 N11 N10 123.6(14) . . ?
C39 N11 Ni2 115.3(11) . 2_556 ?
N10 N11 Ni2 120.7(10) . 2_556 ?
C50 N12 C46 117.6(17) . . ?
C50 N12 Ni2 127.0(13) . 2_556 ?
C46 N12 Ni2 113.1(12) . 2_556 ?
C51 N13 C55 115.9(17) . . ?
C51 N13 Ni3 129.7(13) . . ?
C55 N13 Ni3 112.0(12) . . ?
C56 N14 N15 114.9(14) . . ?
C56 N14 Ni3 119.5(12) . . ?
N15 N14 Ni3 125.5(11) . . ?
N14 N15 C63 113.2(14) . . ?
N14 N15 H15 123.4 . . ?
C63 N15 H15 123.4 . . ?
C63 N16 N17 114.9(15) . . ?
C64 N17 N16 118.4(17) . . ?
C64 N17 Ni4 118.5(15) . . ?
N16 N17 Ni4 123.0(12) . . ?
C65 N18 C66 122(2) . . ?
C65 N18 Ni4 112.1(15) . . ?
C66 N18 Ni4 125.3(18) . . ?
C76 N19 C80 118.7(19) . . ?
C76 N19 Ni4 128.8(17) . . ?
C80 N19 Ni4 110.3(13) . . ?
C81 N20 N21 119.6(16) . . ?
C81 N20 Ni4 121.9(14) . . ?
N21 N20 Ni4 118.1(10) . . ?
C88 N21 N20 123.3(14) . . ?
C88 N21 H21 118.3 . . ?
N20 N21 H21 118.3 . . ?
C88 N22 N23 115.1(14) . . ?
C89 N23 N22 120.6(14) . . ?
C89 N23 Ni3 116.3(11) . 2_656 ?
N22 N23 Ni3 122.9(10) . 2_656 ?
C94 N24 C90 118.4(16) . . ?
C94 N24 Ni3 128.2(13) . 2_656 ?
C90 N24 Ni3 113.4(11) . 2_656 ?
C38 S1 Ni2 96.4(6) . 2_556 ?
C38 S1 Ni1 93.4(6) . . ?
Ni2 S1 Ni1 169.9(2) 2_556 . ?
C13 S2 Ni1 93.8(7) . . ?
C13 S2 Ni2 97.7(7) . . ?
Ni1 S2 Ni2 167.5(2) . . ?
C63 S3 Ni3 95.1(7) . . ?
C63 S3 Ni4 95.6(7) . . ?
Ni3 S3 Ni4 167.7(2) . . ?
C88 S4 Ni4 97.5(6) . . ?
C88 S4 Ni3 92.2(6) . 2_656 ?
Ni4 S4 Ni3 167.6(2) . 2_656 ?

loop_
_geom_bond_atom_site_label_1
_geom_bond_atom_site_label_2
_geom_bond_distance
_geom_bond_site_symmetry_2
_geom_bond_publ_flag
Ni1 N8 1.944(13) . ?
Ni1 N2 2.002(12) . ?
Ni1 N7 2.049(15) . ?
Ni1 N1 2.087(16) . ?
Ni1 S2 2.365(6) . ?
Ni1 S1 2.421(5) . ?
Ni2 N5 2.031(13) . ?
Ni2 N11 2.031(14) 2_556 ?
Ni2 N6 2.057(16) . ?
Ni2 N12 2.079(14) 2_556 ?
Ni2 S2 2.368(6) . ?
Ni2 S1 2.399(6) 2_556 ?
Ni3 N14 1.971(13) . ?
Ni3 N23 2.011(12) 2_656 ?
Ni3 N13 2.055(16) . ?
Ni3 N24 2.057(14) 2_656 ?
Ni3 S3 2.377(6) . ?
Ni3 S4 2.423(5) 2_656 ?
Ni4 N20 2.000(15) . ?
Ni4 N17 2.023(16) . ?
Ni4 N18 2.086(18) . ?
Ni4 N19 2.096(16) . ?
Ni4 S3 2.380(6) . ?
Ni4 S4 2.411(6) . ?
C1 N1 1.29(2) . ?
C1 C2 1.43(3) . ?
C1 H1 0.9500 . ?
C2 C3 1.33(3) . ?
C2 H2 0.9500 . ?
C3 C4 1.45(3) . ?
C3 H3 0.9500 . ?
C4 C5 1.30(3) . ?
C4 H4 0.9500 . ?
C5 N1 1.37(2) . ?
C5 C6 1.54(3) . ?
C6 N2 1.24(2) . ?
C6 C7 1.49(2) . ?
C7 C12 1.37(3) . ?
C7 C8 1.38(3) . ?
C8 C9 1.45(3) . ?
C8 H8 0.9500 . ?
C9 C10 1.28(4) . ?
C9 H9 0.9500 . ?
C10 C11 1.42(4) . ?
C10 H10 0.9500 . ?
C11 C12 1.43(3) . ?
C11 H11 0.9500 . ?
C12 H12 0.9500 . ?
C13 N3 1.27(2) . ?
C13 N4 1.38(2) . ?
C13 S2 1.729(16) . ?
C14 N5 1.32(2) . ?
C14 C21 1.46(3) . ?
C14 C15 1.49(2) . ?
C15 C16 1.378(16) . ?
C15 C20 1.397(16) . ?
C16 C17 1.390(16) . ?
C16 H16 0.9500 . ?
C17 C18 1.380(17) . ?
C17 H17 0.9500 . ?
C18 C19 1.360(17) . ?
C18 H18 0.9500 . ?
C19 C20 1.391(16) . ?
C19 H19 0.9500 . ?
C20 H20 0.9500 . ?
C21 C22 1.36(3) . ?
C21 N6 1.41(2) . ?
C22 C23 1.39(3) . ?
C22 H22 0.9500 . ?
C23 C24 1.34(3) . ?
C23 H23 0.9500 . ?
C24 C25 1.33(3) . ?
C24 H24 0.9500 . ?
C25 N6 1.33(3) . ?
C25 H25 0.9500 . ?
C26 C27 1.33(3) . ?
C26 N7 1.36(2) . ?
C26 H26 0.9500 . ?
C27 C28 1.37(3) . ?
C27 H27 0.9500 . ?
C28 C29 1.39(3) . ?
C28 H28 0.9500 . ?
C29 C30 1.35(3) . ?
C29 H29 0.9500 . ?
C30 N7 1.37(2) . ?
C30 C31 1.49(2) . ?
C31 N8 1.32(2) . ?
C31 C32 1.49(2) . ?
C32 C33 1.38(2) . ?
C32 C37 1.38(2) . ?
C33 C34 1.39(2) . ?
C33 H33 0.9500 . ?
C34 C35 1.32(3) . ?
C34 H34 0.9500 . ?
C35 C36 1.42(3) . ?
C35 H35 0.9500 . ?
C36 C37 1.38(2) . ?
C36 H36 0.9500 . ?
C37 H37 0.9500 . ?
C38 N9 1.34(2) . ?
C38 N10 1.35(2) . ?
C38 S1 1.718(16) . ?
C39 N11 1.31(2) . ?
C39 C46 1.47(2) . ?
C39 C40 1.48(2) . ?
C40 C41 1.34(3) . ?
C40 C45 1.42(3) . ?
C41 C42 1.38(3) . ?
C41 H41 0.9500 . ?
C42 C43 1.43(4) . ?
C42 H42 0.9500 . ?
C43 C44 1.45(4) . ?
C43 H43 0.9500 . ?
C44 C45 1.42(3) . ?
C44 H44 0.9500 . ?
C45 H45 0.9500 . ?
C46 C47 1.36(2) . ?
C46 N12 1.39(2) . ?
C47 C48 1.36(3) . ?
C47 H47 0.9500 . ?
C48 C49 1.41(3) . ?
C48 H48 0.9500 . ?
C49 C50 1.30(3) . ?
C49 H49 0.9500 . ?
C50 N12 1.34(2) . ?
C50 H50 0.9500 . ?
C51 N13 1.30(2) . ?
C51 C52 1.34(3) . ?
C51 H51 0.9500 . ?
C52 C53 1.41(3) . ?
C52 H52 0.9500 . ?
C53 C54 1.40(3) . ?
C53 H53 0.9500 . ?
C54 C55 1.37(3) . ?
C54 H54 0.9500 . ?
C55 N13 1.38(2) . ?
C55 C56 1.49(2) . ?
C56 N14 1.33(2) . ?
C56 C57 1.44(2) . ?
C57 C62 1.37(3) . ?
C57 C58 1.39(3) . ?
C58 C59 1.32(3) . ?
C58 H58 0.9500 . ?
C59 C60 1.30(4) . ?
C59 H59 0.9500 . ?
C60 C61 1.43(4) . ?
C60 H60 0.9500 . ?
C61 C62 1.40(3) . ?
C61 H61 0.9500 . ?
C62 H62 0.9500 . ?
C63 N16 1.33(2) . ?
C63 N15 1.35(2) . ?
C63 S3 1.714(16) . ?
C64 N17 1.31(3) . ?
C64 C70 1.39(3) . ?
C64 C65 1.53(3) . ?
C65 N18 1.30(3) . ?
C65 C69 1.36(3) . ?
C66 N18 1.33(3) . ?
C66 C67 1.37(4) . ?
C66 H66 0.9500 . ?
C67 C68 1.32(4) . ?
C67 H67 0.9500 . ?
C68 C69 1.43(4) . ?
C68 H68 0.9500 . ?
C69 H69 0.9500 . ?
C70 C71 1.388(18) . ?
C70 C75 1.406(19) . ?
C72 C73 1.397(19) . ?
C72 C71 1.404(18) . ?
C72 H72 0.9500 . ?
C71 H71 0.9500 . ?
C73 C74 1.387(19) . ?
C73 H73 0.9500 . ?
C74 C75 1.392(18) . ?
C74 H74 0.9500 . ?
C75 H75 0.9500 . ?
C76 N19 1.34(3) . ?
C76 C77 1.36(3) . ?
C76 H76 0.9500 . ?
C77 C78 1.40(4) . ?
C77 H77 0.9500 . ?
C78 C79 1.39(3) . ?
C78 H78 0.9500 . ?
C79 C80 1.36(3) . ?
C79 H79 0.9500 . ?
C80 N19 1.44(3) . ?
C80 C81 1.46(3) . ?
C81 N20 1.30(2) . ?
C81 C82 1.36(3) . ?
C82 C87 1.389(18) . ?
C82 C83 1.419(19) . ?
C83 C84 1.417(18) . ?
C83 H83 0.9500 . ?
C84 C85 1.407(19) . ?
C84 H84 0.9500 . ?
C85 C86 1.394(19) . ?
C85 H85 0.9500 . ?
C86 C87 1.393(18) . ?
C86 H86 0.9500 . ?
C87 H87 0.9500 . ?
C88 N22 1.28(2) . ?
C88 N21 1.38(2) . ?
C88 S4 1.725(17) . ?
C89 N23 1.31(2) . ?
C89 C90 1.46(2) . ?
C89 C95 1.48(2) . ?
C90 C91 1.36(3) . ?
C90 N24 1.37(2) . ?
C91 C92 1.37(3) . ?
C91 H91 0.9500 . ?
C92 C93 1.36(3) . ?
C92 H92 0.9500 . ?
C93 C94 1.37(3) . ?
C93 H93 0.9500 . ?
C94 N24 1.34(2) . ?
C94 H94 0.9500 . ?
C95 C100 1.33(3) . ?
C95 C96 1.42(3) . ?
C96 C97 1.38(3) . ?
C96 H96 0.9500 . ?
C97 C98 1.45(4) . ?
C97 H97 0.9500 . ?
C98 C99 1.32(4) . ?
C98 H98 0.9500 . ?
C99 C100 1.42(3) . ?
C99 H99 0.9500 . ?
C100 H100 0.9500 . ?
N2 N3 1.39(2) . ?
N4 N5 1.30(2) . ?
N4 H4A 0.8800 . ?
N8 N9 1.397(18) . ?
N10 N11 1.344(19) . ?
N10 H10A 0.8800 . ?
N14 N15 1.35(2) . ?
N15 H15 0.8800 . ?
N16 N17 1.37(2) . ?
N20 N21 1.380(19) . ?
N21 H21 0.8800 . ?
N22 N23 1.343(18) . ?

loop_
_geom_hbond_atom_site_label_D
_geom_hbond_atom_site_label_H
_geom_hbond_atom_site_label_A
_geom_hbond_distance_DH
_geom_hbond_distance_HA
_geom_hbond_distance_DA
_geom_hbond_angle_DHA
_geom_hbond_site_symmetry_A
_geom_hbond_publ_flag
C25 H25 Cl2 0.95 2.84 3.64(2) 143.3 . yes
C27 H27 Cl1 0.95 2.71 3.63(2) 164.8 4 yes
C50 H50 Cl3 0.95 2.69 3.49(2) 141.8 4_566 yes
C66 H66 Cl3 0.95 2.69 3.50(3) 143.8 . yes
C93 H93 Cl4 0.95 2.93 3.56(3) 125.1 . yes

loop_
_geom_torsion_atom_site_label_1
_geom_torsion_atom_site_label_2
_geom_torsion_atom_site_label_3
_geom_torsion_atom_site_label_4
_geom_torsion
_geom_torsion_site_symmetry_1
_geom_torsion_site_symmetry_2
_geom_torsion_site_symmetry_3
_geom_torsion_site_symmetry_4
_geom_torsion_publ_flag
N1 C1 C2 C3 0(4) . . . . ?
C1 C2 C3 C4 1(4) . . . . ?
C2 C3 C4 C5 -3(3) . . . . ?
C3 C4 C5 N1 3(3) . . . . ?
C3 C4 C5 C6 -176.2(18) . . . . ?
C4 C5 C6 N2 177.6(19) . . . . ?
N1 C5 C6 N2 -1(2) . . . . ?
C4 C5 C6 C7 3(3) . . . . ?
N1 C5 C6 C7 -175.7(15) . . . . ?
N2 C6 C7 C12 -55(3) . . . . ?
C5 C6 C7 C12 118(2) . . . . ?
N2 C6 C7 C8 126(2) . . . . ?
C5 C6 C7 C8 -60(2) . . . . ?
C12 C7 C8 C9 -4(3) . . . . ?
C6 C7 C8 C9 174.4(19) . . . . ?
C7 C8 C9 C10 4(4) . . . . ?
C8 C9 C10 C11 -1(5) . . . . ?
C9 C10 C11 C12 -1(4) . . . . ?
C8 C7 C12 C11 1(4) . . . . ?
C6 C7 C12 C11 -177(2) . . . . ?
C10 C11 C12 C7 1(4) . . . . ?
N5 C14 C15 C16 -73(2) . . . . ?
C21 C14 C15 C16 118(2) . . . . ?
N5 C14 C15 C20 110(2) . . . . ?
C21 C14 C15 C20 -58(2) . . . . ?
C20 C15 C16 C17 -6(3) . . . . ?
C14 C15 C16 C17 178(2) . . . . ?
C15 C16 C17 C18 2(4) . . . . ?
C16 C17 C18 C19 1(4) . . . . ?
C17 C18 C19 C20 -1(4) . . . . ?
C18 C19 C20 C15 -3(4) . . . . ?
C16 C15 C20 C19 7(3) . . . . ?
C14 C15 C20 C19 -177(2) . . . . ?
N5 C14 C21 C22 -177(2) . . . . ?
C15 C14 C21 C22 -9(3) . . . . ?
N5 C14 C21 N6 3(3) . . . . ?
C15 C14 C21 N6 171.5(15) . . . . ?
N6 C21 C22 C23 -3(4) . . . . ?
C14 C21 C22 C23 177(2) . . . . ?
C21 C22 C23 C24 0(4) . . . . ?
C22 C23 C24 C25 1(5) . . . . ?
C23 C24 C25 N6 2(5) . . . . ?
N7 C26 C27 C28 -3(4) . . . . ?
C26 C27 C28 C29 1(4) . . . . ?
C27 C28 C29 C30 -4(4) . . . . ?
C28 C29 C30 N7 9(4) . . . . ?
C28 C29 C30 C31 -176(2) . . . . ?
C29 C30 C31 N8 -171(2) . . . . ?
N7 C30 C31 N8 4(3) . . . . ?
C29 C30 C31 C32 14(3) . . . . ?
N7 C30 C31 C32 -170.7(18) . . . . ?
N8 C31 C32 C33 -127(2) . . . . ?
C30 C31 C32 C33 48(3) . . . . ?
N8 C31 C32 C37 47(3) . . . . ?
C30 C31 C32 C37 -138(2) . . . . ?
C37 C32 C33 C34 1(3) . . . . ?
C31 C32 C33 C34 174.7(19) . . . . ?
C32 C33 C34 C35 2(4) . . . . ?
C33 C34 C35 C36 -2(4) . . . . ?
C34 C35 C36 C37 0(4) . . . . ?
C35 C36 C37 C32 2(3) . . . . ?
C33 C32 C37 C36 -2(3) . . . . ?
C31 C32 C37 C36 -176.4(18) . . . . ?
N11 C39 C40 C41 61(3) . . . . ?
C46 C39 C40 C41 -114(2) . . . . ?
N11 C39 C40 C45 -113(2) . . . . ?
C46 C39 C40 C45 72(3) . . . . ?
C45 C40 C41 C42 -7(4) . . . . ?
C39 C40 C41 C42 179(2) . . . . ?
C40 C41 C42 C43 1(4) . . . . ?
C41 C42 C43 C44 4(4) . . . . ?
C42 C43 C44 C45 -3(5) . . . . ?
C41 C40 C45 C44 7(4) . . . . ?
C39 C40 C45 C44 -179(2) . . . . ?
C43 C44 C45 C40 -2(4) . . . . ?
N11 C39 C46 C47 -176(2) . . . . ?
C40 C39 C46 C47 -1(3) . . . . ?
N11 C39 C46 N12 5(3) . . . . ?
C40 C39 C46 N12 -179.3(18) . . . . ?
N12 C46 C47 C48 -6(4) . . . . ?
C39 C46 C47 C48 175(2) . . . . ?
C46 C47 C48 C49 3(4) . . . . ?
C47 C48 C49 C50 0(5) . . . . ?
C48 C49 C50 N12 0(5) . . . . ?
N13 C51 C52 C53 -1(4) . . . . ?
C51 C52 C53 C54 2(4) . . . . ?
C52 C53 C54 C55 -3(4) . . . . ?
C53 C54 C55 N13 2(4) . . . . ?
C53 C54 C55 C56 179(2) . . . . ?
C54 C55 C56 N14 -170(2) . . . . ?
N13 C55 C56 N14 7(2) . . . . ?
C54 C55 C56 C57 2(3) . . . . ?
N13 C55 C56 C57 178.2(16) . . . . ?
N14 C56 C57 C62 52(3) . . . . ?
C55 C56 C57 C62 -118(2) . . . . ?
N14 C56 C57 C58 -128(2) . . . . ?
C55 C56 C57 C58 62(3) . . . . ?
C62 C57 C58 C59 4(3) . . . . ?
C56 C57 C58 C59 -177(2) . . . . ?
C57 C58 C59 C60 -3(5) . . . . ?
C58 C59 C60 C61 1(5) . . . . ?
C59 C60 C61 C62 1(4) . . . . ?
C58 C57 C62 C61 -2(3) . . . . ?
C56 C57 C62 C61 179(2) . . . . ?
C60 C61 C62 C57 0(4) . . . . ?
N17 C64 C65 N18 -5(3) . . . . ?
C70 C64 C65 N18 174(2) . . . . ?
N17 C64 C65 C69 175(2) . . . . ?
C70 C64 C65 C69 -7(4) . . . . ?
N18 C66 C67 C68 -2(5) . . . . ?
C66 C67 C68 C69 4(6) . . . . ?
N18 C65 C69 C68 5(4) . . . . ?
C64 C65 C69 C68 -175(2) . . . . ?
C67 C68 C69 C65 -6(5) . . . . ?
N17 C64 C70 C71 70(3) . . . . ?
C65 C64 C70 C71 -108(2) . . . . ?
N17 C64 C70 C75 -108(3) . . . . ?
C65 C64 C70 C75 74(3) . . . . ?
C64 C70 C71 C72 -176(2) . . . . ?
C75 C70 C71 C72 1.8(19) . . . . ?
C73 C72 C71 C70 -1(2) . . . . ?
C71 C72 C73 C74 0(4) . . . . ?
C72 C73 C74 C75 0(4) . . . . ?
C73 C74 C75 C70 1(4) . . . . ?
C71 C70 C75 C74 -2(3) . . . . ?
C64 C70 C75 C74 176(2) . . . . ?
N19 C76 C77 C78 -1(4) . . . . ?
C76 C77 C78 C79 -4(4) . . . . ?
C77 C78 C79 C80 3(4) . . . . ?
C78 C79 C80 N19 1(3) . . . . ?
C78 C79 C80 C81 -177(2) . . . . ?
C79 C80 C81 N20 176(2) . . . . ?
N19 C80 C81 N20 -2(3) . . . . ?
C79 C80 C81 C82 0(4) . . . . ?
N19 C80 C81 C82 -178(2) . . . . ?
N20 C81 C82 C87 117(3) . . . . ?
C80 C81 C82 C87 -67(3) . . . . ?
N20 C81 C82 C83 -62(3) . . . . ?
C80 C81 C82 C83 114(2) . . . . ?
C81 C82 C83 C84 179(2) . . . . ?
C87 C82 C83 C84 0.4(18) . . . . ?
C82 C83 C84 C85 -0.2(19) . . . . ?
C83 C84 C85 C86 3(4) . . . . ?
C84 C85 C86 C87 -5(5) . . . . ?
C81 C82 C87 C86 178(3) . . . . ?
C83 C82 C87 C86 -3(3) . . . . ?
C85 C86 C87 C82 5(4) . . . . ?
N23 C89 C90 C91 171(2) . . . . ?
C95 C89 C90 C91 -14(3) . . . . ?
N23 C89 C90 N24 -4(3) . . . . ?
C95 C89 C90 N24 170.3(18) . . . . ?
N24 C90 C91 C92 -12(4) . . . . ?
C89 C90 C91 C92 173(2) . . . . ?
C90 C91 C92 C93 5(4) . . . . ?
C91 C92 C93 C94 3(4) . . . . ?
C92 C93 C94 N24 -5(4) . . . . ?
N23 C89 C95 C100 132(2) . . . . ?
C90 C89 C95 C100 -42(3) . . . . ?
N23 C89 C95 C96 -47(3) . . . . ?
C90 C89 C95 C96 139(2) . . . . ?
C100 C95 C96 C97 -2(3) . . . . ?
C89 C95 C96 C97 177.4(19) . . . . ?
C95 C96 C97 C98 -3(3) . . . . ?
C96 C97 C98 C99 8(4) . . . . ?
C97 C98 C99 C100 -7(4) . . . . ?
C96 C95 C100 C99 2(3) . . . . ?
C89 C95 C100 C99 -176.9(19) . . . . ?
C98 C99 C100 C95 2(4) . . . . ?
C2 C1 N1 C5 0(3) . . . . ?
C2 C1 N1 Ni1 172.7(16) . . . . ?
C4 C5 N1 C1 -1(3) . . . . ?
C6 C5 N1 C1 177.6(17) . . . . ?
C4 C5 N1 Ni1 -175.1(16) . . . . ?
C6 C5 N1 Ni1 4.0(18) . . . . ?
C7 C6 N2 N3 -8(3) . . . . ?
C5 C6 N2 N3 178.7(14) . . . . ?
C7 C6 N2 Ni1 171.7(14) . . . . ?
C5 C6 N2 Ni1 -2(2) . . . . ?
N4 C13 N3 N2 178.7(15) . . . . ?
S2 C13 N3 N2 2(3) . . . . ?
C6 N2 N3 C13 173.6(18) . . . . ?
Ni1 N2 N3 C13 -6(2) . . . . ?
N3 C13 N4 N5 175.6(17) . . . . ?
S2 C13 N4 N5 -7(2) . . . . ?
C13 N4 N5 C14 -176.2(17) . . . . ?
C13 N4 N5 Ni2 -1(2) . . . . ?
C21 C14 N5 N4 174.8(16) . . . . ?
C15 C14 N5 N4 6(3) . . . . ?
C21 C14 N5 Ni2 -1(2) . . . . ?
C15 C14 N5 Ni2 -169.5(12) . . . . ?
C24 C25 N6 C21 -5(4) . . . . ?
C24 C25 N6 Ni2 -174(2) . . . . ?
C22 C21 N6 C25 6(3) . . . . ?
C14 C21 N6 C25 -174.1(18) . . . . ?
C22 C21 N6 Ni2 177.0(17) . . . . ?
C14 C21 N6 Ni2 -3(2) . . . . ?
C27 C26 N7 C30 7(4) . . . . ?
C27 C26 N7 Ni1 -175(2) . . . . ?
C29 C30 N7 C26 -10(3) . . . . ?
C31 C30 N7 C26 174.7(19) . . . . ?
C29 C30 N7 Ni1 171.5(19) . . . . ?
C31 C30 N7 Ni1 -4(2) . . . . ?
C32 C31 N8 N9 5(3) . . . . ?
C30 C31 N8 N9 -170.3(16) . . . . ?
C32 C31 N8 Ni1 171.7(15) . . . . ?
C30 C31 N8 Ni1 -3(2) . . . . ?
N10 C38 N9 N8 177.3(15) . . . . ?
S1 C38 N9 N8 -6(2) . . . . ?
C31 N8 N9 C38 -176.4(17) . . . . ?
Ni1 N8 N9 C38 17(2) . . . . ?
N9 C38 N10 N11 -179.8(16) . . . . ?
S1 C38 N10 N11 3(2) . . . . ?
C46 C39 N11 N10 177.7(17) . . . . ?
C40 C39 N11 N10 2(3) . . . . ?
C46 C39 N11 Ni2 4(2) . . . 2_556 ?
C40 C39 N11 Ni2 -171.5(14) . . . 2_556 ?
C38 N10 N11 C39 -171.7(18) . . . . ?
C38 N10 N11 Ni2 2(2) . . . 2_556 ?
C49 C50 N12 C46 -3(4) . . . . ?
C49 C50 N12 Ni2 -164(2) . . . 2_556 ?
C47 C46 N12 C50 6(3) . . . . ?
C39 C46 N12 C50 -175.2(19) . . . . ?
C47 C46 N12 Ni2 169.7(17) . . . 2_556 ?
C39 C46 N12 Ni2 -11(2) . . . 2_556 ?
C52 C51 N13 C55 0(3) . . . . ?
C52 C51 N13 Ni3 -161.0(19) . . . . ?
C54 C55 N13 C51 -1(3) . . . . ?
C56 C55 N13 C51 -177.4(16) . . . . ?
C54 C55 N13 Ni3 163.6(17) . . . . ?
C56 C55 N13 Ni3 -13.1(19) . . . . ?
C57 C56 N14 N15 10(3) . . . . ?
C55 C56 N14 N15 -179.2(14) . . . . ?
C57 C56 N14 Ni3 -167.4(14) . . . . ?
C55 C56 N14 Ni3 3(2) . . . . ?
C56 N14 N15 C63 -173.5(15) . . . . ?
Ni3 N14 N15 C63 4(2) . . . . ?
N16 C63 N15 N14 -178.7(15) . . . . ?
S3 C63 N15 N14 10(2) . . . . ?
N15 C63 N16 N17 -171.0(15) . . . . ?
S3 C63 N16 N17 0(3) . . . . ?
C70 C64 N17 N16 3(3) . . . . ?
C65 C64 N17 N16 -178.2(16) . . . . ?
C70 C64 N17 Ni4 -175(2) . . . . ?
C65 C64 N17 Ni4 4(2) . . . . ?
C63 N16 N17 C64 -178.8(18) . . . . ?
C63 N16 N17 Ni4 -1(2) . . . . ?
C69 C65 N18 C66 -3(4) . . . . ?
C64 C65 N18 C66 177(2) . . . . ?
C69 C65 N18 Ni4 -175.9(19) . . . . ?
C64 C65 N18 Ni4 3(3) . . . . ?
C67 C66 N18 C65 1(4) . . . . ?
C67 C66 N18 Ni4 173(2) . . . . ?
C77 C76 N19 C80 5(3) . . . . ?
C77 C76 N19 Ni4 166.6(17) . . . . ?
C79 C80 N19 C76 -5(3) . . . . ?
C81 C80 N19 C76 173.0(19) . . . . ?
C79 C80 N19 Ni4 -169.9(16) . . . . ?
C81 C80 N19 Ni4 8(2) . . . . ?
C82 C81 N20 N21 -3(3) . . . . ?
C80 C81 N20 N21 -179.2(17) . . . . ?
C82 C81 N20 Ni4 169.2(19) . . . . ?
C80 C81 N20 Ni4 -7(3) . . . . ?
N22 C88 N21 N20 179.9(18) . . . . ?
S4 C88 N21 N20 5(3) . . . . ?
C81 N20 N21 C88 166.1(19) . . . . ?
Ni4 N20 N21 C88 -6(2) . . . . ?
N21 C88 N22 N23 177.9(16) . . . . ?
S4 C88 N22 N23 -8(3) . . . . ?
C90 C89 N23 N22 175.4(17) . . . . ?
C95 C89 N23 N22 1(3) . . . . ?
C90 C89 N23 Ni3 0(2) . . . 2_656 ?
C95 C89 N23 Ni3 -174.6(16) . . . 2_656 ?
C88 N22 N23 C89 -178.8(19) . . . . ?
C88 N22 N23 Ni3 -4(2) . . . 2_656 ?
C93 C94 N24 C90 -2(3) . . . . ?
C93 C94 N24 Ni3 177.6(16) . . . 2_656 ?
C91 C90 N24 C94 10(3) . . . . ?
C89 C90 N24 C94 -174.5(18) . . . . ?
C91 C90 N24 Ni3 -169.4(17) . . . 2_656 ?
C89 C90 N24 Ni3 6(2) . . . 2_656 ?
N9 C38 S1 Ni2 178.3(16) . . . 2_556 ?
N10 C38 S1 Ni2 -4.9(16) . . . 2_556 ?
N9 C38 S1 Ni1 -4.5(17) . . . . ?
N10 C38 S1 Ni1 172.4(15) . . . . ?
N3 C13 S2 Ni1 2(2) . . . . ?
N4 C13 S2 Ni1 -175.0(15) . . . . ?
N3 C13 S2 Ni2 -173.4(19) . . . . ?
N4 C13 S2 Ni2 10.0(17) . . . . ?
N16 C63 S3 Ni3 174.8(17) . . . . ?
N15 C63 S3 Ni3 -15.3(17) . . . . ?
N16 C63 S3 Ni4 0.8(18) . . . . ?
N15 C63 S3 Ni4 170.6(16) . . . . ?
N22 C88 S4 Ni4 -175.6(19) . . . . ?
N21 C88 S4 Ni4 -1.7(16) . . . . ?
N22 C88 S4 Ni3 12(2) . . . 2_656 ?
N21 C88 S4 Ni3 -173.8(15) . . . 2_656 ?
